data_2240709
loop_
_publ_author_name
'Akkurt, Mehmet'
'Jasinski, Jerry P.'
'Mohamed, Shaaban K.'
'Marzouk, Adel A.'
'Albayati, Mustafa R.'

_publ_section_title
;
 Crystal structure of
 1-[2-(2,6-dichlorophenyl)-4,5-diphenyl-1<i>H</i>-imidazol-1-yl]propan-2-ol
;
_journal_coeditor_code SJ5450
_journal_issue 5
_journal_name_full 'Acta Crystallographica Section E'
_journal_page_first o299
_journal_page_last o300
_journal_paper_doi 10.1107/S2056989015006763
_journal_volume 71
_journal_year 2015
_chemical_formula_iupac 'C24 H20 Cl2 N2 O'
_chemical_formula_moiety 'C24 H20 Cl2 N2 O'
_chemical_formula_sum 'C24 H20 Cl2 N2 O'
_chemical_formula_weight 423.32
_chemical_name_systematic
;
1-[2-(2,6-Dichlorophenyl)-4,5-diphenyl-1<i>H</i>-imidazol-1-yl]propan-2-ol
;
_space_group_IT_number 33
_symmetry_cell_setting orthorhombic
_symmetry_space_group_name_Hall 'P 2c -2n'
_symmetry_space_group_name_H-M 'P n a 21'
_atom_sites_solution_hydrogens mixed
_cell_angle_alpha 90
_cell_angle_beta 90
_cell_angle_gamma 90
_cell_formula_units_Z 4
_cell_length_a 12.1468(4)
_cell_length_b 8.4194(2)
_cell_length_c 20.9636(7)
_cell_measurement_reflns_used 7461
_cell_measurement_temperature 173(2)
_cell_measurement_theta_max 71.3390
_cell_measurement_theta_min 4.2090
_cell_volume 2143.92(11)
_computing_cell_refinement
;
CrysAlis PRO (Agilent, 2014)
;
_computing_data_collection
;
CrysAlis PRO (Agilent, 2014)
;
_computing_data_reduction
;
CrysAlis PRO (Agilent, 2014)
;
_computing_molecular_graphics
;
ORTEP-3 for Windows (Farrugia, 2012)
;
_computing_publication_material
;
PLATON (Spek, 2009)
;
_computing_structure_refinement
;
SHELXL2014 (Sheldrick, 2015b)
;
_computing_structure_solution
;
<i>SHELXT</i> (Sheldrick, 2015a)
;
_diffrn_ambient_temperature 173(2)
_diffrn_detector_area_resol_mean 16.0416
_diffrn_measured_fraction_theta_full 0.999
_diffrn_measured_fraction_theta_max 0.989
_diffrn_measurement_device 'four-circle diffractometer'
_diffrn_measurement_device_type 'Agilent Eos Gemini'
_diffrn_measurement_method '\w scans'
_diffrn_radiation_monochromator graphite
_diffrn_radiation_type CuK\a
_diffrn_radiation_wavelength 1.54184
_diffrn_reflns_av_R_equivalents 0.0328
_diffrn_reflns_limit_h_max 10
_diffrn_reflns_limit_h_min -14
_diffrn_reflns_limit_k_max 10
_diffrn_reflns_limit_k_min -10
_diffrn_reflns_limit_l_max 25
_diffrn_reflns_limit_l_min -25
_diffrn_reflns_number 16532
_diffrn_reflns_theta_full 67.684
_diffrn_reflns_theta_max 71.506
_diffrn_reflns_theta_min 4.218
_exptl_absorpt_coefficient_mu 2.855
_exptl_absorpt_correction_T_max 1.00000
_exptl_absorpt_correction_T_min 0.54142
_exptl_absorpt_correction_type multi-scan
_exptl_absorpt_process_details
;
(CrysAlis PRO; Agilent, 2014)
;
_exptl_crystal_colour colourless
_exptl_crystal_density_diffrn 1.311
_exptl_crystal_density_method 'Not Measured'
_exptl_crystal_description 'irregular blocks'
_exptl_crystal_F_000 880
_exptl_crystal_size_max 0.48
_exptl_crystal_size_mid 0.44
_exptl_crystal_size_min 0.26
_refine_diff_density_max 0.262
_refine_diff_density_min -0.181
_refine_ls_abs_structure_details
;
Refined as an inversion twin.
;
_refine_ls_abs_structure_Flack 0.068(18)
_refine_ls_extinction_method none
_refine_ls_goodness_of_fit_ref 1.046
_refine_ls_hydrogen_treatment constr
_refine_ls_matrix_type full
_refine_ls_number_parameters 278
_refine_ls_number_reflns 4076
_refine_ls_number_restraints 15
_refine_ls_restrained_S_all 1.046
_refine_ls_R_factor_all 0.0400
_refine_ls_R_factor_gt 0.0371
_refine_ls_shift/su_max 0.000
_refine_ls_shift/su_mean 0.000
_refine_ls_structure_factor_coef Fsqd
_refine_ls_weighting_details 'w=1/[\s^2^(Fo^2^)+(0.0545P)^2^+0.7142P] where P=(Fo^2^+2Fc^2^)/3'
_refine_ls_weighting_scheme calc
_refine_ls_wR_factor_gt 0.0950
_refine_ls_wR_factor_ref 0.0969
_reflns_number_gt 3888
_reflns_number_total 4076
_reflns_threshold_expression I>2\s(I)
_cod_data_source_file sj5450sup1.cif
_cod_data_source_block I
_cod_database_code 2240709
_shelxl_version_number 201.4

loop_
_symmetry_equiv_pos_site_id
_symmetry_equiv_pos_as_xyz
1 x,y,z
2 -x,-y,1/2+z
3 1/2-x,1/2+y,1/2+z
4 1/2+x,1/2-y,z

loop_
_atom_site_type_symbol
_atom_site_label
_atom_site_fract_x
_atom_site_fract_y
_atom_site_fract_z
_atom_site_U_iso_or_equiv
_atom_site_adp_type
_atom_site_calc_flag
_atom_site_occupancy
_atom_site_disorder_assembly
_atom_site_disorder_group
C C1 0.0230(2) 0.8162(4) 0.64803(16) 0.0295(6) Uani d 1 . .
C C2 -0.0445(3) 0.8711(4) 0.55579(15) 0.0277(6) Uani d 1 . .
C C3 0.0249(2) 0.9942(4) 0.57117(15) 0.0268(6) Uani d 1 . .
C C4A 0.141(2) 1.064(11) 0.667(5) 0.030(3) Uani d 0.278(5) A 1
H H4A1 0.1256 1.0518 0.7132 0.036 Uiso calc 0.278(5) A 1
H H4A2 0.1251 1.1758 0.6553 0.036 Uiso calc 0.278(5) A 1
C C5A 0.2606(16) 1.0292(18) 0.6547(8) 0.0314(11) Uani d 0.278(5) A 1
H H5A 0.2762 1.0391 0.6080 0.038 Uiso calc 0.278(5) A 1
C C6A 0.3335(15) 1.144(3) 0.6916(10) 0.057(2) Uani d 0.278(5) A 1
H H6A1 0.3217 1.2524 0.6758 0.086 Uiso calc 0.278(5) A 1
H H6A2 0.4109 1.1148 0.6858 0.086 Uiso calc 0.278(5) A 1
H H6A3 0.3148 1.1395 0.7370 0.086 Uiso calc 0.278(5) A 1
N N1A 0.0677(2) 0.9581(3) 0.63059(12) 0.0271(5) Uani d 0.278(5) A 1
O O1A 0.2788(7) 0.8724(11) 0.6741(4) 0.0378(7) Uani d 0.278(5) A 1
H H1A 0.3136 0.8178 0.6509 0.057 Uiso d 0.278(5) A 1
C C4B 0.1417(10) 1.055(4) 0.6701(19) 0.030(3) Uani d 0.722(5) A 2
H H4B1 0.1098 1.0639 0.7134 0.036 Uiso calc 0.722(5) A 2
H H4B2 0.1450 1.1634 0.6518 0.036 Uiso calc 0.722(5) A 2
C C5B 0.2591(5) 0.9909(7) 0.6759(3) 0.0314(11) Uani d 0.722(5) A 2
H H5B 0.2570 0.8779 0.6905 0.038 Uiso calc 0.722(5) A 2
C C6B 0.3226(5) 1.0906(10) 0.7239(4) 0.057(2) Uani d 0.722(5) A 2
H H6B1 0.3215 1.2022 0.7105 0.086 Uiso calc 0.722(5) A 2
H H6B2 0.3989 1.0533 0.7261 0.086 Uiso calc 0.722(5) A 2
H H6B3 0.2882 1.0807 0.7660 0.086 Uiso calc 0.722(5) A 2
N N1B 0.0677(2) 0.9581(3) 0.63059(12) 0.0271(5) Uani d 0.722(5) A 2
O O1B 0.3065(3) 0.9989(4) 0.61501(16) 0.0378(7) Uani d 0.722(5) A 2
H H1B 0.3568 0.9308 0.6120 0.057 Uiso d 0.722(5) A 2
C C7 0.0459(3) 0.7343(4) 0.70923(16) 0.0314(7) Uani d 1 . .
C C8 0.0008(3) 0.7834(4) 0.76676(18) 0.0380(7) Uani d 1 . .
C C9 0.0182(3) 0.7043(5) 0.82364(19) 0.0491(9) Uani d 1 . .
H H9 -0.0131 0.7426 0.8622 0.059 Uiso calc 1 . .
C C10 0.0821(4) 0.5684(5) 0.8233(2) 0.0505(10) Uani d 1 . .
H H10 0.0943 0.5120 0.8619 0.061 Uiso calc 1 . .
C C11 0.1281(3) 0.5144(4) 0.7672(2) 0.0417(8) Uani d 1 . .
H H11 0.1719 0.4210 0.7672 0.050 Uiso calc 1 . .
C C12 0.1104(3) 0.5963(4) 0.71118(16) 0.0341(7) Uani d 1 . .
C C13 -0.1113(3) 0.8452(3) 0.49796(15) 0.0277(6) Uani d 1 . .
C C14 -0.2071(3) 0.7556(4) 0.50122(18) 0.0333(7) Uani d 1 . .
H H14 -0.2307 0.7153 0.5413 0.040 Uiso calc 1 . .
C C15 -0.2688(3) 0.7238(4) 0.44710(19) 0.0383(8) Uani d 1 . .
H H15 -0.3336 0.6612 0.4505 0.046 Uiso calc 1 . .
C C16 -0.2374(3) 0.7820(5) 0.38861(18) 0.0437(8) Uani d 1 . .
H H16 -0.2798 0.7596 0.3516 0.052 Uiso calc 1 . .
C C17 -0.1426(3) 0.8741(5) 0.38446(18) 0.0438(9) Uani d 1 . .
H H17 -0.1207 0.9164 0.3444 0.053 Uiso calc 1 . .
C C18 -0.0797(3) 0.9048(4) 0.43837(16) 0.0351(7) Uani d 1 . .
H H18 -0.0146 0.9667 0.4348 0.042 Uiso calc 1 . .
C C19 0.0444(3) 1.1482(4) 0.53852(15) 0.0287(6) Uani d 1 . .
C C20 -0.0426(3) 1.2530(4) 0.53319(17) 0.0352(7) Uani d 1 . .
H H20 -0.1120 1.2261 0.5510 0.042 Uiso calc 1 . .
C C21 -0.0295(3) 1.3975(4) 0.50194(19) 0.0428(8) Uani d 1 . .
H H21 -0.0895 1.4694 0.4987 0.051 Uiso calc 1 . .
C C22 0.0711(4) 1.4357(4) 0.47581(19) 0.0447(9) Uani d 1 . .
H H22 0.0800 1.5338 0.4540 0.054 Uiso calc 1 . .
C C23 0.1579(3) 1.3342(5) 0.4809(2) 0.0479(10) Uani d 1 . .
H H23 0.2272 1.3625 0.4632 0.057 Uiso calc 1 . .
C C24 0.1457(3) 1.1879(4) 0.51228(18) 0.0395(8) Uani d 1 . .
H H24 0.2061 1.1167 0.5155 0.047 Uiso calc 1 . .
N N2 -0.0448(2) 0.7612(3) 0.60455(13) 0.0300(6) Uani d 1 . .
Cl Cl1 -0.08462(8) 0.95060(12) 0.76765(5) 0.0517(3) Uani d 1 . .
Cl Cl2 0.16981(8) 0.52689(10) 0.64134(5) 0.0454(2) Uani d 1 . .

loop_
_atom_site_aniso_label
_atom_site_aniso_U_11
_atom_site_aniso_U_22
_atom_site_aniso_U_33
_atom_site_aniso_U_12
_atom_site_aniso_U_13
_atom_site_aniso_U_23
C1 0.0281(15) 0.0269(14) 0.0334(15) -0.0003(11) -0.0003(13) 0.0026(13)
C2 0.0268(15) 0.0253(14) 0.0310(15) 0.0017(11) 0.0014(12) 0.0036(12)
C3 0.0260(15) 0.0231(13) 0.0312(15) 0.0015(11) 0.0009(12) 0.0017(11)
C4A 0.0314(17) 0.028(4) 0.031(4) -0.0008(14) -0.0007(14) -0.005(4)
C5A 0.037(2) 0.030(3) 0.027(3) 0.003(2) -0.003(3) -0.004(2)
C6A 0.037(3) 0.078(5) 0.056(4) 0.011(3) -0.012(3) -0.034(4)
N1A 0.0272(13) 0.0249(12) 0.0291(14) -0.0018(10) -0.0007(10) -0.0006(9)
O1A 0.0399(17) 0.0390(18) 0.0345(16) 0.0115(13) 0.0053(14) 0.0003(13)
C4B 0.0314(17) 0.028(4) 0.031(4) -0.0008(14) -0.0007(14) -0.005(4)
C5B 0.037(2) 0.030(3) 0.027(3) 0.003(2) -0.003(3) -0.004(2)
C6B 0.037(3) 0.078(5) 0.056(4) 0.011(3) -0.012(3) -0.034(4)
N1B 0.0272(13) 0.0249(12) 0.0291(14) -0.0018(10) -0.0007(10) -0.0006(9)
O1B 0.0399(17) 0.0390(18) 0.0345(16) 0.0115(13) 0.0053(14) 0.0003(13)
C7 0.0302(16) 0.0327(16) 0.0313(15) -0.0045(13) -0.0005(12) 0.0063(13)
C8 0.0334(17) 0.0409(18) 0.0397(17) 0.0031(14) 0.0004(15) 0.0058(15)
C9 0.055(2) 0.061(2) 0.0318(17) 0.004(2) 0.0061(17) 0.0057(17)
C10 0.058(2) 0.057(2) 0.036(2) 0.002(2) -0.0035(17) 0.0211(18)
C11 0.0415(19) 0.0391(18) 0.0446(19) 0.0017(15) -0.0024(17) 0.0121(16)
C12 0.0340(17) 0.0329(16) 0.0355(18) -0.0038(14) 0.0000(14) 0.0046(14)
C13 0.0290(15) 0.0204(13) 0.0339(16) 0.0038(11) -0.0016(12) -0.0001(12)
C14 0.0337(17) 0.0268(15) 0.0393(17) 0.0011(13) -0.0016(14) 0.0041(13)
C15 0.0308(16) 0.0301(17) 0.054(2) -0.0025(14) -0.0097(15) 0.0002(15)
C16 0.047(2) 0.0452(19) 0.0389(19) 0.0057(16) -0.0130(16) -0.0091(15)
C17 0.048(2) 0.053(2) 0.0306(18) 0.0016(17) -0.0005(15) -0.0008(16)
C18 0.0340(18) 0.0373(17) 0.0339(17) 0.0003(14) 0.0011(13) 0.0025(14)
C19 0.0353(17) 0.0216(14) 0.0292(15) -0.0027(12) -0.0020(12) -0.0003(12)
C20 0.0369(18) 0.0308(16) 0.0378(17) 0.0030(13) 0.0021(15) 0.0044(13)
C21 0.056(2) 0.0255(16) 0.047(2) 0.0066(15) -0.0072(17) 0.0030(15)
C22 0.062(3) 0.0271(17) 0.045(2) -0.0137(16) -0.0128(17) 0.0107(15)
C23 0.041(2) 0.050(2) 0.053(2) -0.0220(18) -0.0037(17) 0.0169(18)
C24 0.0332(18) 0.0364(18) 0.049(2) -0.0033(14) -0.0011(15) 0.0087(16)
N2 0.0269(13) 0.0278(13) 0.0353(14) -0.0028(10) -0.0018(11) 0.0046(11)
Cl1 0.0463(5) 0.0579(5) 0.0509(5) 0.0193(4) 0.0084(4) 0.0049(4)
Cl2 0.0586(5) 0.0359(4) 0.0416(4) 0.0092(4) 0.0054(4) 0.0020(4)

loop_
_atom_type_symbol
_atom_type_description
_atom_type_scat_dispersion_real
_atom_type_scat_dispersion_imag
_atom_type_scat_source
C C 0.0181 0.0091 ' International Tables Vol C Tables 4.2.6.8 and 6.1.1.4'
H H 0.0000 0.0000 ' International Tables Vol C Tables 4.2.6.8 and 6.1.1.4'
Cl Cl 0.3639 0.7018 ' International Tables Vol C Tables 4.2.6.8 and 6.1.1.4'
N N 0.0311 0.0180 ' International Tables Vol C Tables 4.2.6.8 and 6.1.1.4'
O O 0.0492 0.0322 ' International Tables Vol C Tables 4.2.6.8 and 6.1.1.4'

loop_
_geom_angle_atom_site_label_1
_geom_angle_atom_site_label_2
_geom_angle_atom_site_label_3
_geom_angle
N2 C1 N1A 111.9(3)
N2 C1 C7 123.7(3)
N1A C1 C7 124.4(3)
C3 C2 N2 109.5(3)
C3 C2 C13 130.0(3)
N2 C2 C13 120.5(3)
C2 C3 N1A 106.0(3)
C2 C3 C19 130.4(3)
N1A C3 C19 123.2(3)
N1A C4A C5A 112(2)
N1A C4A H4A1 109.2
C5A C4A H4A1 109.2
N1A C4A H4A2 109.2
C5A C4A H4A2 109.2
H4A1 C4A H4A2 107.9
O1A C5A C4A 107(5)
O1A C5A C6A 111.1(14)
C4A C5A C6A 110.4(17)
O1A C5A H5A 109.6
C4A C5A H5A 109.6
C6A C5A H5A 109.6
C5A C6A H6A1 109.5
C5A C6A H6A2 109.5
H6A1 C6A H6A2 109.5
C5A C6A H6A3 109.5
H6A1 C6A H6A3 109.5
H6A2 C6A H6A3 109.5
C1 N1A C3 106.5(3)
C1 N1A C4A 129(5)
C3 N1A C4A 124(5)
C5A O1A H1A 116.9
C5B C4B H4B1 108.6
C5B C4B H4B2 108.6
H4B1 C4B H4B2 107.6
O1B C5B C6B 111.6(5)
O1B C5B C4B 107.1(17)
C6B C5B C4B 109.3(6)
O1B C5B H5B 109.6
C6B C5B H5B 109.6
C4B C5B H5B 109.6
C5B C6B H6B1 109.5
C5B C6B H6B2 109.5
H6B1 C6B H6B2 109.5
C5B C6B H6B3 109.5
H6B1 C6B H6B3 109.5
H6B2 C6B H6B3 109.5
C5B O1B H1B 109.5
C8 C7 C12 116.2(3)
C8 C7 C1 122.6(3)
C12 C7 C1 121.0(3)
C9 C8 C7 123.1(3)
C9 C8 Cl1 118.0(3)
C7 C8 Cl1 118.9(3)
C8 C9 C10 118.7(4)
C8 C9 H9 120.7
C10 C9 H9 120.7
C11 C10 C9 120.3(3)
C11 C10 H10 119.8
C9 C10 H10 119.8
C10 C11 C12 119.9(3)
C10 C11 H11 120.1
C12 C11 H11 120.1
C11 C12 C7 121.8(3)
C11 C12 Cl2 119.1(3)
C7 C12 Cl2 119.2(2)
C14 C13 C18 117.9(3)
C14 C13 C2 120.1(3)
C18 C13 C2 122.0(3)
C15 C14 C13 121.2(3)
C15 C14 H14 119.4
C13 C14 H14 119.4
C16 C15 C14 120.7(3)
C16 C15 H15 119.6
C14 C15 H15 119.6
C15 C16 C17 119.0(3)
C15 C16 H16 120.5
C17 C16 H16 120.5
C18 C17 C16 120.6(3)
C18 C17 H17 119.7
C16 C17 H17 119.7
C17 C18 C13 120.6(3)
C17 C18 H18 119.7
C13 C18 H18 119.7
C20 C19 C24 119.5(3)
C20 C19 C3 118.2(3)
C24 C19 C3 122.3(3)
C19 C20 C21 120.6(3)
C19 C20 H20 119.7
C21 C20 H20 119.7
C22 C21 C20 119.6(3)
C22 C21 H21 120.2
C20 C21 H21 120.2
C23 C22 C21 120.6(3)
C23 C22 H22 119.7
C21 C22 H22 119.7
C22 C23 C24 120.3(4)
C22 C23 H23 119.8
C24 C23 H23 119.8
C19 C24 C23 119.4(3)
C19 C24 H24 120.3
C23 C24 H24 120.3
C1 N2 C2 106.0(3)

loop_
_geom_bond_atom_site_label_1
_geom_bond_atom_site_label_2
_geom_bond_distance
C1 N2 1.313(4)
C1 N1A 1.362(4)
C1 C7 1.483(4)
C2 C3 1.374(4)
C2 N2 1.379(4)
C2 C13 1.475(4)
C3 N1A 1.384(4)
C3 C19 1.485(4)
C4A N1A 1.47(3)
C4A C5A 1.51(3)
C4A H4A1 0.9900
C4A H4A2 0.9900
C5A O1A 1.399(15)
C5A C6A 1.52(2)
C5A H5A 1.0000
C6A H6A1 0.9800
C6A H6A2 0.9800
C6A H6A3 0.9800
O1A H1A 0.7924
C4B C5B 1.530(17)
C4B H4B1 0.9900
C4B H4B2 0.9900
C5B O1B 1.401(6)
C5B C6B 1.521(7)
C5B H5B 1.0000
C6B H6B1 0.9800
C6B H6B2 0.9800
C6B H6B3 0.9800
O1B H1B 0.8400
C7 C8 1.388(5)
C7 C12 1.402(5)
C8 C9 1.382(5)
C8 Cl1 1.749(4)
C9 C10 1.382(6)
C9 H9 0.9500
C10 C11 1.378(6)
C10 H10 0.9500
C11 C12 1.379(5)
C11 H11 0.9500
C12 Cl2 1.734(4)
C13 C14 1.388(5)
C13 C18 1.400(5)
C14 C15 1.386(5)
C14 H14 0.9500
C15 C16 1.374(6)
C15 H15 0.9500
C16 C17 1.391(6)
C16 H16 0.9500
C17 C18 1.388(5)
C17 H17 0.9500
C18 H18 0.9500
C19 C20 1.381(5)
C19 C24 1.388(5)
C20 C21 1.391(5)
C20 H20 0.9500
C21 C22 1.377(6)
C21 H21 0.9500
C22 C23 1.362(6)
C22 H22 0.9500
C23 C24 1.404(5)
C23 H23 0.9500
C24 H24 0.9500

loop_
_geom_hbond_atom_site_label_D
_geom_hbond_atom_site_label_H
_geom_hbond_atom_site_label_A
_geom_hbond_site_symmetry_A
_geom_hbond_distance_DH
_geom_hbond_distance_HA
_geom_hbond_distance_DA
_geom_hbond_angle_DHA
_geom_hbond_publ_flag
O1B H1B N2 4_565 0.84 2.02 2.84680(10) 170 yes
C4B H4B1 Cl1 . 0.99 2.79 3.53820(10) 133 no
C14 H14 O1B 4_465 0.95 2.42 3.21070(10) 141 yes
C6B H6B2 Cg3 4_455 0.98 2.78 3.67980(10) 154 yes

loop_
_geom_torsion_atom_site_label_1
_geom_torsion_atom_site_label_2
_geom_torsion_atom_site_label_3
_geom_torsion_atom_site_label_4
_geom_torsion
N2 C2 C3 N1A 0.0(3)
C13 C2 C3 N1A -179.2(3)
N2 C2 C3 C19 -172.4(3)
C13 C2 C3 C19 8.4(6)
N1A C4A C5A O1A -61(9)
N1A C4A C5A C6A 178(6)
N2 C1 N1A C3 -0.4(4)
C7 C1 N1A C3 -179.3(3)
N2 C1 N1A C4A 175.3(18)
C7 C1 N1A C4A -3.6(19)
C2 C3 N1A C1 0.2(3)
C19 C3 N1A C1 173.3(3)
C2 C3 N1A C4A -175.8(18)
C19 C3 N1A C4A -2.7(19)
C5A C4A N1A C1 92(8)
C5A C4A N1A C3 -93(8)
N2 C1 C7 C8 -103.3(4)
N1A C1 C7 C8 75.4(5)
N2 C1 C7 C12 73.1(4)
N1A C1 C7 C12 -108.2(4)
C12 C7 C8 C9 0.9(5)
C1 C7 C8 C9 177.4(3)
C12 C7 C8 Cl1 -177.8(3)
C1 C7 C8 Cl1 -1.2(5)
C7 C8 C9 C10 -1.1(6)
Cl1 C8 C9 C10 177.6(3)
C8 C9 C10 C11 0.6(6)
C9 C10 C11 C12 0.0(6)
C10 C11 C12 C7 -0.2(6)
C10 C11 C12 Cl2 179.6(3)
C8 C7 C12 C11 -0.2(5)
C1 C7 C12 C11 -176.8(3)
C8 C7 C12 Cl2 180.0(3)
C1 C7 C12 Cl2 3.4(4)
C3 C2 C13 C14 -152.9(3)
N2 C2 C13 C14 28.0(4)
C3 C2 C13 C18 28.9(5)
N2 C2 C13 C18 -150.2(3)
C18 C13 C14 C15 0.9(5)
C2 C13 C14 C15 -177.3(3)
C13 C14 C15 C16 -0.7(5)
C14 C15 C16 C17 -0.3(6)
C15 C16 C17 C18 1.0(6)
C16 C17 C18 C13 -0.8(6)
C14 C13 C18 C17 -0.2(5)
C2 C13 C18 C17 178.0(3)
C2 C3 C19 C20 62.2(5)
N1A C3 C19 C20 -109.1(4)
C2 C3 C19 C24 -116.4(4)
N1A C3 C19 C24 72.3(4)
C24 C19 C20 C21 -0.1(5)
C3 C19 C20 C21 -178.7(3)
C19 C20 C21 C22 0.4(6)
C20 C21 C22 C23 -0.8(6)
C21 C22 C23 C24 0.8(6)
C20 C19 C24 C23 0.2(5)
C3 C19 C24 C23 178.7(3)
C22 C23 C24 C19 -0.5(6)
N1A C1 N2 C2 0.4(4)
C7 C1 N2 C2 179.3(3)
C3 C2 N2 C1 -0.2(4)
C13 C2 N2 C1 179.0(3)

_cod_database_fobs_code 2240709
